data_1510861
loop_
_publ_author_name
'Hofmann, K.'
'Albert, B.'

_publ_section_title
;
 Synthesis, characterization, and crystal structure of Na3 B20, determined
 and refined from x-ray and neutron powder data
;
_journal_name_full 'Zeitschrift fuer Anorganische und Allgemeine Chemie'
_journal_page_first 709
_journal_page_last 713
_journal_volume 625
_journal_year 1999
_chemical_formula_sum 'B20 Na3'
_chemical_name_systematic 'Na3 B20'
_space_group_IT_number 65
_symmetry_space_group_name_Hall '-C 2 2'
_symmetry_space_group_name_H-M 'C m m m'
_cell_angle_alpha 90
_cell_angle_beta 90
_cell_angle_gamma 90
_cell_formula_units_Z 2
_cell_length_a 18.69449
_cell_length_b 5.7009
_cell_length_c 4.1506
_cell_volume 442.352
_citation_journal_id_ASTM ZAACAB
_cod_data_source_file boron_373.cif
_cod_data_source_block B20Na3
_cod_original_cell_volume 442.3519
_cod_database_code 1510861

loop_
_symmetry_equiv_pos_as_xyz
x,y,z
-x,-y,z
x,-y,-z
-x,y,-z
-x,-y,-z
x,y,-z
-x,y,z
x,-y,z
x+1/2,y+1/2,z
-x+1/2,-y+1/2,z
x+1/2,-y+1/2,-z
-x+1/2,y+1/2,-z
-x+1/2,-y+1/2,-z
x+1/2,y+1/2,-z
-x+1/2,y+1/2,z
x+1/2,-y+1/2,z

loop_
_atom_site_label
_atom_site_type_symbol
_atom_site_fract_x
_atom_site_fract_y
_atom_site_fract_z
_atom_site_occupancy
_atom_site_U_iso_or_equiv
B2 B 0 0.5 0.2028 1 0.0
B5 B -0.20185 0.2245 0.5 1 0.0
B4 B -0.11518 0.1507 0.5 1 0.0
B6 B -0.25569 0 0.5 1 0.0
B1 B -0.17335 0 0.2079 1 0.0
Na2 Na -0.13654 0.5 0 1 0.0
B3 B -0.0472 0.3436 0.5 1 0.0
Na1 Na 0 0 0 1 0.0
